data_7706973
loop_
_publ_author_name
'Reczy\'nski, Mateusz'
'Akaki, Mitsuru'
'Fukuda, Takamitsu'
'Sawada, Yuya'
'Nishii, Kengo'
'Hagiwara, Masayuki'
'Nitek, Wojciech'
'Sieklucka, Barbara'
'Nowicka, Beata'

_publ_section_title
;
 Hepta-coordinated Ni(II) assemblies - structure and magnetic studies.
;
_journal_issue 15
_journal_name_full 'Dalton transactions (Cambridge, England : 2003)'
_journal_page_first 5251
_journal_page_last 5261
_journal_paper_doi 10.1039/d1dt00479d
_journal_volume 50
_journal_year 2021
_chemical_formula_moiety 'C11 H21 Cl N8 Ni O8'
_chemical_formula_sum 'C11 H21 Cl N8 Ni O8'
_chemical_formula_weight 487.52
_space_group_IT_number 2
_space_group_name_Hall '-P 1'
_space_group_name_H-M_alt 'P -1'
_symmetry_cell_setting triclinic
_symmetry_Int_Tables_number 2
_symmetry_space_group_name_Hall '-P 1'
_symmetry_space_group_name_H-M 'P -1'
_atom_sites_solution_hydrogens mixed
_audit_creation_date 2018-07-26T00:01:08-00:00
_audit_creation_method 'WinGX routine CIF_UPDATE'
_audit_update_record
;
2021-03-14 deposited with the CCDC.	2021-03-24 downloaded from the CCDC.
;
_cell_angle_alpha 114.8010(10)
_cell_angle_beta 93.9460(10)
_cell_angle_gamma 103.7760(10)
_cell_formula_units_Z 2
_cell_length_a 6.91300(10)
_cell_length_b 12.3410(2)
_cell_length_c 12.6390(2)
_cell_measurement_reflns_used 4125
_cell_measurement_temperature 100(2)
_cell_measurement_theta_max 27.485
_cell_measurement_theta_min 0.998
_cell_volume 933.10(3)
_computing_cell_refinement 'HKL Scalepack (Otwinowski & Minor 1997)'
_computing_data_collection 'Collect (Bruker AXS BV, 1997-2004)'
_computing_data_reduction 'HKL Denzo and Scalepack (Otwinowski & Minor 1997)'
_computing_structure_refinement 'SHELXL-2014/7 (Sheldrick, 2014)'
_diffrn_ambient_temperature 100(2)
_diffrn_detector_area_resol_mean 9
_diffrn_measured_fraction_theta_full 0.996
_diffrn_measured_fraction_theta_max 0.993
_diffrn_measurement_device '95mm CCD camera on \k-goniostat'
_diffrn_measurement_device_type KappaCCD
_diffrn_measurement_method CCD
_diffrn_orient_matrix_type 'by Bruker AXS Collect from scalepack cell'
_diffrn_orient_matrix_UB_11 0.0695474
_diffrn_orient_matrix_UB_12 0.0775251
_diffrn_orient_matrix_UB_13 0.0748127
_diffrn_orient_matrix_UB_21 0.0204615
_diffrn_orient_matrix_UB_22 -0.0521111
_diffrn_orient_matrix_UB_23 0.0402363
_diffrn_orient_matrix_UB_31 0.1333014
_diffrn_orient_matrix_UB_32 -0.0010967
_diffrn_orient_matrix_UB_33 -0.0258669
_diffrn_radiation_monochromator 'horizonally mounted graphite crystal'
_diffrn_radiation_type MoK\a
_diffrn_radiation_wavelength 0.71073
_diffrn_reflns_av_R_equivalents 0.0113
_diffrn_reflns_av_unetI/netI 0.0233
_diffrn_reflns_Laue_measured_fraction_full 0.996
_diffrn_reflns_Laue_measured_fraction_max 0.993
_diffrn_reflns_limit_h_max 8
_diffrn_reflns_limit_h_min -8
_diffrn_reflns_limit_k_max 16
_diffrn_reflns_limit_k_min -16
_diffrn_reflns_limit_l_max 16
_diffrn_reflns_limit_l_min -15
_diffrn_reflns_number 7571
_diffrn_reflns_point_group_measured_fraction_full 0.996
_diffrn_reflns_point_group_measured_fraction_max 0.993
_diffrn_reflns_theta_full 25.242
_diffrn_reflns_theta_max 27.451
_diffrn_reflns_theta_min 3.091
_exptl_absorpt_coefficient_mu 1.244
_exptl_absorpt_correction_T_max 1
_exptl_absorpt_correction_T_min 0.9206
_exptl_absorpt_correction_type multi-scan
_exptl_absorpt_process_details '(DENZO-SMN; Otwinowski & Minor, 1997)'
_exptl_crystal_colour green
_exptl_crystal_density_diffrn 1.735
_exptl_crystal_description prism
_exptl_crystal_F_000 504
_exptl_crystal_size_max 0.474
_exptl_crystal_size_mid 0.258
_exptl_crystal_size_min 0.155
_refine_diff_density_max 0.371
_refine_diff_density_min -0.41
_refine_diff_density_rms 0.054
_refine_ls_extinction_coef 0.0390(14)
_refine_ls_extinction_expression Fc^*^=kFc[1+0.001xFc^2^\l^3^/sin(2\q)]^-1/4^
_refine_ls_extinction_method 'SHELXL-2014/7 (Sheldrick 2014'
_refine_ls_goodness_of_fit_ref 1.031
_refine_ls_hydrogen_treatment mixed
_refine_ls_matrix_type full
_refine_ls_number_parameters 313
_refine_ls_number_reflns 4237
_refine_ls_number_restraints 0
_refine_ls_restrained_S_all 1.031
_refine_ls_R_factor_all 0.0231
_refine_ls_R_factor_gt 0.0217
_refine_ls_shift/su_max 0.001
_refine_ls_shift/su_mean 0
_refine_ls_structure_factor_coef Fsqd
_refine_ls_weighting_details 'w=1/[\s^2^(Fo^2^)+(0.0161P)^2^+0.7484P] where P=(Fo^2^+2Fc^2^)/3'
_refine_ls_weighting_scheme calc
_refine_ls_wR_factor_gt 0.0523
_refine_ls_wR_factor_ref 0.0532
_reflns_Friedel_coverage 0
_reflns_number_gt 4058
_reflns_number_total 4237
_reflns_threshold_expression 'I > 2\s(I)'
_cod_data_source_file d1dt00479d2.cif
_cod_data_source_block bn_niclapsc_100
_cod_depositor_comments
;
The following automatic conversions were performed:

data item '_exptl_absorpt_correction_type' value 'Multi-scan' was
changed to 'multi-scan' in accordance with the
/home/data/users/saulius/crontab/automatic-downloads/rss-feeds/RSC/lib/dictionaries/cif_core.dic
dictionary named 'cif_core.dic' version 2.4.2 last updated on
2011-04-26.

Automatic conversion script
Id: cif_fix_values 7556 2019-12-06 15:28:31Z antanas 

 Adding full bibliography for 7706973--7706975.cif.
;
_cod_database_code 7706973
_shelx_estimated_absorpt_t_min 0.59
_shelx_estimated_absorpt_t_max 0.831

loop_
_symmetry_equiv_pos_as_xyz
'x, y, z'
'-x, -y, -z'

loop_
_atom_site_label
_atom_site_type_symbol
_atom_site_fract_x
_atom_site_fract_y
_atom_site_fract_z
_atom_site_U_iso_or_equiv
_atom_site_adp_type
_atom_site_occupancy
_atom_site_site_symmetry_order
_atom_site_calc_flag
_atom_site_refinement_flags_posn
_atom_site_refinement_flags_adp
_atom_site_refinement_flags_occupancy
_atom_site_disorder_assembly
_atom_site_disorder_group
C0 C 0.2403(2) 0.49120(13) -0.06528(12) 0.0120(3) Uani 1 1 d . . . . .
H0 H 0.235 0.4861 -0.1426 0.014 Uiso 1 1 calc R U . . .
C1 C 0.3389(2) 0.60436(13) 0.03361(12) 0.0110(2) Uani 1 1 d . . . . .
H1 H 0.4008 0.6769 0.025 0.013 Uiso 1 1 calc R U . . .
C2 C 0.1496(2) 0.38571(13) -0.05164(11) 0.0110(2) Uani 1 1 d . . . . .
H2 H 0.0834 0.3081 -0.1187 0.013 Uiso 1 1 calc R U . . .
C3 C 0.34419(19) 0.60811(12) 0.14570(11) 0.0088(2) Uani 1 1 d . . . . .
C4 C 0.15857(19) 0.39707(12) 0.06363(11) 0.0087(2) Uani 1 1 d . . . . .
C5 C 0.4486(2) 0.71978(12) 0.25916(11) 0.0095(2) Uani 1 1 d . . . . .
C6 C 0.06487(19) 0.29527(12) 0.09402(11) 0.0090(2) Uani 1 1 d . . . . .
C7 C 0.5522(2) 0.84200(13) 0.26172(12) 0.0142(3) Uani 1 1 d . . . . .
H7A H 0.5567 0.9101 0.3393 0.021 Uiso 1 1 calc R U . . .
H7B H 0.4771 0.8517 0.1993 0.021 Uiso 1 1 calc R U . . .
H7C H 0.6907 0.8443 0.2483 0.021 Uiso 1 1 calc R U . . .
C8 C -0.0411(2) 0.16584(12) -0.00038(12) 0.0136(3) Uani 1 1 d . . . . .
H8A H -0.0069 0.1575 -0.0769 0.02 Uiso 1 1 calc R U . . .
H8B H -0.1882 0.1498 -0.0056 0.02 Uiso 1 1 calc R U . . .
H8C H 0.0022 0.1054 0.0194 0.02 Uiso 1 1 calc R U . . .
C9 C 0.50139(19) 0.74417(12) 0.54795(11) 0.0086(2) Uani 1 1 d . . . . .
C10 C 0.02595(19) 0.27770(12) 0.36344(11) 0.0093(2) Uani 1 1 d . . . . .
N0 N 0.25480(16) 0.50592(10) 0.15809(9) 0.0083(2) Uani 1 1 d . . . . .
N1 N 0.43897(17) 0.69729(10) 0.34976(10) 0.0088(2) Uani 1 1 d . . . . .
N2 N 0.08618(16) 0.32936(10) 0.20712(9) 0.0082(2) Uani 1 1 d . . . . .
N3 N 0.52954(18) 0.78429(11) 0.46164(10) 0.0103(2) Uani 1 1 d . . . . .
N4 N 0.00655(18) 0.24206(11) 0.24328(10) 0.0103(2) Uani 1 1 d . . . . .
N5 N 0.59653(18) 0.82913(11) 0.65733(10) 0.0114(2) Uani 1 1 d . . . . .
N6 N -0.06986(19) 0.18522(11) 0.38815(11) 0.0128(2) Uani 1 1 d . . . . .
O1 O 0.39341(14) 0.63638(8) 0.52144(8) 0.00977(18) Uani 1 1 d . . . . .
O2 O 0.12487(15) 0.38424(9) 0.43827(8) 0.01171(19) Uani 1 1 d . . . . .
O3 O 0.52499(15) 0.46389(9) 0.32281(9) 0.01054(19) Uani 1 1 d . . . . .
O4 O 0.00825(15) 0.56744(9) 0.34871(9) 0.01045(19) Uani 1 1 d . . . . .
Ni1 Ni 0.27089(2) 0.52045(2) 0.32463(2) 0.00736(6) Uani 1 1 d . . . . .
N7 N 0.10065(18) 0.89343(10) 0.37220(10) 0.0116(2) Uani 1 1 d . . . . .
O6 O 0.22242(19) 0.95930(10) 0.46892(10) 0.0250(3) Uani 1 1 d . . . . .
O7 O 0.10082(18) 0.92743(10) 0.29212(9) 0.0207(2) Uani 1 1 d . . . . .
O8 O -0.02381(16) 0.79222(9) 0.35587(9) 0.0160(2) Uani 1 1 d . . . . .
O5 O 0.31399(17) -0.01975(10) -0.14085(9) 0.0156(2) Uani 1 1 d . . . . .
Cl1 Cl 0.48125(5) 0.20891(3) 0.10800(3) 0.01313(8) Uani 1 1 d . . . . .
H3 H 0.600(3) 0.8532(19) 0.4764(16) 0.019(5) Uiso 1 1 d . . . . .
H3A H 0.553(3) 0.450(2) 0.376(2) 0.031(6) Uiso 1 1 d . . . . .
H3B H 0.522(3) 0.402(2) 0.262(2) 0.031(6) Uiso 1 1 d . . . . .
H4 H -0.068(3) 0.1729(18) 0.1971(16) 0.014(4) Uiso 1 1 d . . . . .
H4A H 0.007(3) 0.633(2) 0.3475(19) 0.032(6) Uiso 1 1 d . . . . .
H4B H -0.033(3) 0.572(2) 0.409(2) 0.029(5) Uiso 1 1 d . . . . .
H5A H 0.676(3) 0.8962(19) 0.6677(17) 0.020(5) Uiso 1 1 d . . . . .
H5B H 0.582(3) 0.8105(18) 0.7158(18) 0.022(5) Uiso 1 1 d . . . . .
H6A H -0.051(3) 0.1933(17) 0.4579(18) 0.017(4) Uiso 1 1 d . . . . .
H6B H -0.134(3) 0.117(2) 0.3324(19) 0.023(5) Uiso 1 1 d . . . . .
H1WA H 0.344(3) 0.047(2) -0.075(2) 0.034(6) Uiso 1 1 d . . . . .
H1WB H 0.383(4) -0.060(2) -0.133(2) 0.036(6) Uiso 1 1 d . . . . .

loop_
_atom_site_aniso_label
_atom_site_aniso_U_11
_atom_site_aniso_U_22
_atom_site_aniso_U_33
_atom_site_aniso_U_23
_atom_site_aniso_U_13
_atom_site_aniso_U_12
C0 0.0117(6) 0.0186(7) 0.0084(6) 0.0074(5) 0.0028(5) 0.0062(5)
C1 0.0103(6) 0.0142(6) 0.0119(6) 0.0085(5) 0.0034(5) 0.0040(5)
C2 0.0100(6) 0.0141(6) 0.0082(6) 0.0040(5) 0.0019(5) 0.0044(5)
C3 0.0072(6) 0.0111(6) 0.0101(6) 0.0063(5) 0.0021(5) 0.0031(5)
C4 0.0070(6) 0.0110(6) 0.0082(6) 0.0038(5) 0.0017(4) 0.0035(5)
C5 0.0087(6) 0.0106(6) 0.0110(6) 0.0064(5) 0.0018(5) 0.0028(5)
C6 0.0079(6) 0.0095(6) 0.0084(6) 0.0031(5) 0.0014(5) 0.0024(5)
C7 0.0171(7) 0.0114(6) 0.0133(6) 0.0077(5) 0.0002(5) -0.0005(5)
C8 0.0163(7) 0.0105(6) 0.0095(6) 0.0025(5) 0.0016(5) 0.0002(5)
C9 0.0081(6) 0.0095(6) 0.0090(6) 0.0042(5) 0.0019(5) 0.0036(5)
C10 0.0088(6) 0.0106(6) 0.0100(6) 0.0051(5) 0.0031(5) 0.0042(5)
N0 0.0076(5) 0.0100(5) 0.0081(5) 0.0049(4) 0.0015(4) 0.0026(4)
N1 0.0089(5) 0.0080(5) 0.0086(5) 0.0035(4) 0.0009(4) 0.0017(4)
N2 0.0078(5) 0.0081(5) 0.0091(5) 0.0045(4) 0.0019(4) 0.0020(4)
N3 0.0138(6) 0.0063(5) 0.0070(5) 0.0024(4) -0.0005(4) -0.0020(4)
N4 0.0130(6) 0.0069(5) 0.0086(5) 0.0036(4) 0.0012(4) -0.0013(4)
N5 0.0143(6) 0.0095(5) 0.0078(5) 0.0039(4) 0.0004(4) -0.0004(4)
N6 0.0184(6) 0.0097(5) 0.0089(5) 0.0048(5) 0.0024(5) 0.0005(5)
O1 0.0110(4) 0.0079(4) 0.0091(4) 0.0040(3) 0.0007(3) 0.0005(3)
O2 0.0137(5) 0.0092(4) 0.0089(4) 0.0026(4) 0.0018(4) 0.0005(4)
O3 0.0124(5) 0.0117(5) 0.0087(4) 0.0050(4) 0.0019(4) 0.0050(4)
O4 0.0115(5) 0.0113(5) 0.0105(5) 0.0057(4) 0.0041(4) 0.0047(4)
Ni1 0.00841(10) 0.00824(9) 0.00621(9) 0.00392(7) 0.00166(6) 0.00249(6)
N7 0.0144(6) 0.0088(5) 0.0110(5) 0.0045(4) 0.0019(4) 0.0026(4)
O6 0.0320(6) 0.0187(5) 0.0144(5) 0.0093(4) -0.0102(5) -0.0090(5)
O7 0.0277(6) 0.0203(5) 0.0130(5) 0.0115(4) 0.0002(4) -0.0013(4)
O8 0.0176(5) 0.0091(4) 0.0194(5) 0.0075(4) 0.0001(4) -0.0002(4)
O5 0.0201(5) 0.0098(5) 0.0137(5) 0.0044(4) -0.0002(4) 0.0017(4)
Cl1 0.01861(17) 0.01242(15) 0.01004(15) 0.00518(12) 0.00490(12) 0.00662(12)

loop_
_atom_type_symbol
_atom_type_description
_atom_type_scat_dispersion_real
_atom_type_scat_dispersion_imag
_atom_type_scat_source
C C 0.0033 0.0016 'International Tables Vol C Tables 4.2.6.8 and 6.1.1.4'
H H 0 0 'International Tables Vol C Tables 4.2.6.8 and 6.1.1.4'
N N 0.0061 0.0033 'International Tables Vol C Tables 4.2.6.8 and 6.1.1.4'
O O 0.0106 0.006 'International Tables Vol C Tables 4.2.6.8 and 6.1.1.4'
Cl Cl 0.1484 0.1585 'International Tables Vol C Tables 4.2.6.8 and 6.1.1.4'
Ni Ni 0.3393 1.1124 'International Tables Vol C Tables 4.2.6.8 and 6.1.1.4'

loop_
_exptl_crystal_face_index_h
_exptl_crystal_face_index_k
_exptl_crystal_face_index_l
_exptl_crystal_face_perp_dist
-1 0 0 0.09
1 -2 0 0.1
0 1 0 0.08
0 0 -1 0.065
0 0 1 0.09

loop_
_geom_angle_atom_site_label_1
_geom_angle_atom_site_label_2
_geom_angle_atom_site_label_3
_geom_angle
_geom_angle_site_symmetry_1
_geom_angle_site_symmetry_3
_geom_angle_publ_flag
C2 C0 C1 120.49(12) . . ?
C2 C0 H0 119.8 . . ?
C1 C0 H0 119.8 . . ?
C0 C1 C3 118.12(12) . . ?
C0 C1 H1 120.9 . . ?
C3 C1 H1 120.9 . . ?
C0 C2 C4 118.14(12) . . ?
C0 C2 H2 120.9 . . ?
C4 C2 H2 120.9 . . ?
N0 C3 C1 120.98(12) . . ?
N0 C3 C5 114.23(11) . . ?
C1 C3 C5 124.77(12) . . ?
N0 C4 C2 120.97(12) . . ?
N0 C4 C6 113.94(11) . . ?
C2 C4 C6 125.08(12) . . ?
N1 C5 C3 112.63(11) . . ?
N1 C5 C7 126.13(12) . . ?
C3 C5 C7 121.23(11) . . ?
N2 C6 C4 113.94(11) . . ?
N2 C6 C8 124.73(12) . . ?
C4 C6 C8 121.33(11) . . ?
C5 C7 H7A 109.5 . . ?
C5 C7 H7B 109.5 . . ?
H7A C7 H7B 109.5 . . ?
C5 C7 H7C 109.5 . . ?
H7A C7 H7C 109.5 . . ?
H7B C7 H7C 109.5 . . ?
C6 C8 H8A 109.5 . . ?
C6 C8 H8B 109.5 . . ?
H8A C8 H8B 109.5 . . ?
C6 C8 H8C 109.5 . . ?
H8A C8 H8C 109.5 . . ?
H8B C8 H8C 109.5 . . ?
O1 C9 N5 124.83(12) . . ?
O1 C9 N3 120.66(12) . . ?
N5 C9 N3 114.51(12) . . ?
O2 C10 N6 125.10(12) . . ?
O2 C10 N4 121.86(12) . . ?
N6 C10 N4 113.03(12) . . ?
C4 N0 C3 121.28(11) . . ?
C4 N0 Ni1 120.60(9) . . ?
C3 N0 Ni1 118.12(9) . . ?
C5 N1 N3 122.80(11) . . ?
C5 N1 Ni1 119.06(9) . . ?
N3 N1 Ni1 118.12(8) . . ?
C6 N2 N4 118.07(11) . . ?
C6 N2 Ni1 116.82(9) . . ?
N4 N2 Ni1 124.90(8) . . ?
N1 N3 C9 114.91(11) . . ?
N1 N3 H3 122.4(13) . . ?
C9 N3 H3 122.5(13) . . ?
N2 N4 C10 118.56(11) . . ?
N2 N4 H4 122.0(13) . . ?
C10 N4 H4 118.7(13) . . ?
C9 N5 H5A 119.8(13) . . ?
C9 N5 H5B 119.0(13) . . ?
H5A N5 H5B 121.0(18) . . ?
C10 N6 H6A 120.4(13) . . ?
C10 N6 H6B 118.6(14) . . ?
H6A N6 H6B 120.3(18) . . ?
C9 O1 Ni1 113.19(8) . . ?
Ni1 O3 H3A 114.7(16) . . ?
Ni1 O3 H3B 114.6(15) . . ?
H3A O3 H3B 106(2) . . ?
Ni1 O4 H4A 115.7(15) . . ?
Ni1 O4 H4B 116.9(15) . . ?
H4A O4 H4B 105(2) . . ?
N0 Ni1 O3 94.56(4) . . ?
N0 Ni1 O4 94.59(4) . . ?
O3 Ni1 O4 170.11(4) . . ?
N0 Ni1 N1 75.82(4) . . ?
O3 Ni1 N1 91.77(4) . . ?
O4 Ni1 N1 94.10(4) . . ?
N0 Ni1 N2 74.49(4) . . ?
O3 Ni1 N2 90.89(4) . . ?
O4 Ni1 N2 87.95(4) . . ?
N1 Ni1 N2 150.31(4) . . ?
N0 Ni1 O1 148.84(4) . . ?
O3 Ni1 O1 84.80(4) . . ?
O4 Ni1 O1 89.30(4) . . ?
N1 Ni1 O1 73.07(4) . . ?
N2 Ni1 O1 136.62(4) . . ?
O7 N7 O6 120.48(12) . . ?
O7 N7 O8 119.88(12) . . ?
O6 N7 O8 119.65(11) . . ?
H1WA O5 H1WB 106(2) . . ?

loop_
_geom_bond_atom_site_label_1
_geom_bond_atom_site_label_2
_geom_bond_distance
_geom_bond_site_symmetry_2
_geom_bond_publ_flag
C0 C2 1.3900(19) . ?
C0 C1 1.3936(19) . ?
C0 H0 0.95 . ?
C1 C3 1.3955(18) . ?
C1 H1 0.95 . ?
C2 C4 1.3993(17) . ?
C2 H2 0.95 . ?
C3 N0 1.3435(16) . ?
C3 C5 1.4841(18) . ?
C4 N0 1.3387(17) . ?
C4 C6 1.4823(17) . ?
C5 N1 1.2888(17) . ?
C5 C7 1.4935(18) . ?
C6 N2 1.2957(17) . ?
C6 C8 1.4951(18) . ?
C7 H7A 0.98 . ?
C7 H7B 0.98 . ?
C7 H7C 0.98 . ?
C8 H8A 0.98 . ?
C8 H8B 0.98 . ?
C8 H8C 0.98 . ?
C9 O1 1.2481(16) . ?
C9 N5 1.3317(17) . ?
C9 N3 1.3818(16) . ?
C10 O2 1.2371(16) . ?
C10 N6 1.3440(17) . ?
C10 N4 1.3790(17) . ?
N0 Ni1 2.0289(11) . ?
N1 N3 1.3522(15) . ?
N1 Ni1 2.0914(11) . ?
N2 N4 1.3557(15) . ?
N2 Ni1 2.1826(11) . ?
N3 H3 0.81(2) . ?
N4 H4 0.815(19) . ?
N5 H5A 0.83(2) . ?
N5 H5B 0.87(2) . ?
N6 H6A 0.84(2) . ?
N6 H6B 0.83(2) . ?
O1 Ni1 2.2581(9) . ?
O3 Ni1 2.0369(10) . ?
O3 H3A 0.79(2) . ?
O3 H3B 0.82(2) . ?
O4 Ni1 2.0383(10) . ?
O4 H4A 0.82(2) . ?
O4 H4B 0.81(2) . ?
N7 O7 1.2478(15) . ?
N7 O6 1.2501(16) . ?
N7 O8 1.2612(15) . ?
O5 H1WA 0.86(2) . ?
O5 H1WB 0.80(3) . ?

loop_
_geom_hbond_atom_site_label_D
_geom_hbond_atom_site_label_H
_geom_hbond_atom_site_label_A
_geom_hbond_distance_DH
_geom_hbond_distance_HA
_geom_hbond_distance_DA
_geom_hbond_angle_DHA
_geom_hbond_site_symmetry_A
C1 H1 Cl1 0.95 2.67 3.5301(13) 151.6 2_665
C7 H7A O6 0.98 2.42 3.2369(18) 140.8 2_676
C7 H7B O5 0.98 2.63 3.1688(17) 114.6 2_665
C8 H8A O7 0.98 2.44 3.3309(17) 150.7 2_565
C8 H8B Cl1 0.98 2.86 3.7292(14) 148.2 1_455
N3 H3 O6 0.81(2) 2.13(2) 2.9330(15) 174.5(18) 2_676
O3 H3A O1 0.79(2) 2.05(2) 2.8192(13) 164(2) 2_666
O3 H3B Cl1 0.82(2) 2.29(2) 3.1034(10) 170(2) .
N4 H4 O5 0.815(19) 2.038(19) 2.8006(16) 155.6(17) 2
O4 H4A O8 0.82(2) 1.99(2) 2.7995(14) 173(2) .
O4 H4B O2 0.81(2) 1.97(2) 2.7761(14) 169(2) 2_566
N5 H5A O7 0.83(2) 2.18(2) 3.0038(16) 175.2(18) 2_676
N5 H5B Cl1 0.87(2) 2.40(2) 3.2519(12) 169.7(17) 2_666
N6 H6A O6 0.84(2) 2.521(19) 3.1025(16) 127.2(15) 2_566
N6 H6A O8 0.84(2) 2.30(2) 3.1358(16) 174.8(17) 2_566
N6 H6B O5 0.83(2) 2.30(2) 3.0109(16) 144.3(18) 2
O5 H1WA Cl1 0.86(2) 2.27(2) 3.1132(11) 168(2) .
O5 H1WB Cl1 0.80(3) 2.37(3) 3.1514(12) 167(2) 2_655

loop_
_geom_torsion_atom_site_label_1
_geom_torsion_atom_site_label_2
_geom_torsion_atom_site_label_3
_geom_torsion_atom_site_label_4
_geom_torsion
_geom_torsion_site_symmetry_1
_geom_torsion_site_symmetry_2
_geom_torsion_site_symmetry_3
_geom_torsion_site_symmetry_4
_geom_torsion_publ_flag
C2 C0 C1 C3 0.2(2) . . . . ?
C1 C0 C2 C4 0.7(2) . . . . ?
C0 C1 C3 N0 -0.74(19) . . . . ?
C0 C1 C3 C5 177.87(12) . . . . ?
C0 C2 C4 N0 -1.14(19) . . . . ?
C0 C2 C4 C6 178.08(12) . . . . ?
N0 C3 C5 N1 1.75(16) . . . . ?
C1 C3 C5 N1 -176.94(12) . . . . ?
N0 C3 C5 C7 -178.75(12) . . . . ?
C1 C3 C5 C7 2.6(2) . . . . ?
N0 C4 C6 N2 2.00(16) . . . . ?
C2 C4 C6 N2 -177.27(12) . . . . ?
N0 C4 C6 C8 -177.32(12) . . . . ?
C2 C4 C6 C8 3.4(2) . . . . ?
C2 C4 N0 C3 0.67(19) . . . . ?
C6 C4 N0 C3 -178.63(11) . . . . ?
C2 C4 N0 Ni1 -178.94(9) . . . . ?
C6 C4 N0 Ni1 1.75(15) . . . . ?
C1 C3 N0 C4 0.29(19) . . . . ?
C5 C3 N0 C4 -178.45(11) . . . . ?
C1 C3 N0 Ni1 179.92(9) . . . . ?
C5 C3 N0 Ni1 1.17(14) . . . . ?
C3 C5 N1 N3 177.67(11) . . . . ?
C7 C5 N1 N3 -1.8(2) . . . . ?
C3 C5 N1 Ni1 -3.86(15) . . . . ?
C7 C5 N1 Ni1 176.67(10) . . . . ?
C4 C6 N2 N4 -179.50(11) . . . . ?
C8 C6 N2 N4 -0.20(19) . . . . ?
C4 C6 N2 Ni1 -4.53(14) . . . . ?
C8 C6 N2 Ni1 174.76(10) . . . . ?
C5 N1 N3 C9 179.29(12) . . . . ?
Ni1 N1 N3 C9 0.81(15) . . . . ?
O1 C9 N3 N1 -2.41(18) . . . . ?
N5 C9 N3 N1 177.92(11) . . . . ?
C6 N2 N4 C10 -179.14(12) . . . . ?
Ni1 N2 N4 C10 6.34(16) . . . . ?
O2 C10 N4 N2 -4.86(19) . . . . ?
N6 C10 N4 N2 176.03(11) . . . . ?
N5 C9 O1 Ni1 -177.72(10) . . . . ?
N3 C9 O1 Ni1 2.64(15) . . . . ?
